data_7102193
loop_
_publ_author_name
'Petrar, Petronela Maria'
'Nemes, Gabriela'
'Silaghi-Dumitrescu, Ioan'
'Ranaivonjatovo, Henri'
'Gornitzka, Heinz'
'Escudi\'e, Jean'

_publ_section_title
;
 1,3-Digermacyclobutanes with exocyclic C=P and C=P=S double bonds.
;
_journal_issue 40
_journal_name_full 'Chemical communications (Cambridge, England)'
_journal_page_first 4149
_journal_page_last 4151
_journal_paper_doi 10.1039/b708308d
_journal_year 2007
_chemical_formula_sum 'C62 H110 Ge2 O2 P2 S2'
_chemical_formula_weight 1158.74
_chemical_name_systematic
;
?
;
_space_group_IT_number 72
_symmetry_cell_setting orthorhombic
_symmetry_space_group_name_Hall '-I 2 2c'
_symmetry_space_group_name_H-M 'I b a m'
_atom_sites_solution_hydrogens geom
_atom_sites_solution_primary direct
_atom_sites_solution_secondary difmap
_audit_creation_method SHELXL-97
_cell_angle_alpha 90.00
_cell_angle_beta 90.00
_cell_angle_gamma 90.00
_cell_formula_units_Z 4
_cell_length_a 20.440(3)
_cell_length_b 16.670(2)
_cell_length_c 19.133(3)
_cell_measurement_reflns_used 2464
_cell_measurement_temperature 173(2)
_cell_measurement_theta_max 24.246
_cell_measurement_theta_min 2.444
_cell_volume 6519.2(15)
_computing_cell_refinement 'Bruker SMART'
_computing_data_collection 'Bruker SMART'
_computing_data_reduction 'Bruker SHELXTL'
_computing_molecular_graphics 'Bruker SHELXTL'
_computing_publication_material 'Bruker SHELXTL'
_computing_structure_refinement 'SHELXL-97 (Sheldrick, 1997)'
_computing_structure_solution 'SHELXS-97 (Sheldrick, 1990)'
_diffrn_ambient_temperature 173(2)
_diffrn_measured_fraction_theta_full 0.988
_diffrn_measured_fraction_theta_max 0.988
_diffrn_measurement_device_type 'Bruker CCD detector'
_diffrn_measurement_method 'phi and omega scans'
_diffrn_radiation_monochromator graphite
_diffrn_radiation_source 'fine-focus sealed tube'
_diffrn_radiation_type MoK\a
_diffrn_radiation_wavelength 0.71073
_diffrn_reflns_av_R_equivalents 0.1131
_diffrn_reflns_av_sigmaI/netI 0.0757
_diffrn_reflns_limit_h_max 22
_diffrn_reflns_limit_h_min -22
_diffrn_reflns_limit_k_max 18
_diffrn_reflns_limit_k_min -18
_diffrn_reflns_limit_l_max 21
_diffrn_reflns_limit_l_min -14
_diffrn_reflns_number 14548
_diffrn_reflns_theta_full 23.53
_diffrn_reflns_theta_max 23.53
_diffrn_reflns_theta_min 5.11
_exptl_absorpt_coefficient_mu 1.073
_exptl_absorpt_correction_T_max 1.000000
_exptl_absorpt_correction_T_min 0.617438
_exptl_absorpt_correction_type semi-empirical
_exptl_absorpt_process_details 'SADABS (Bruker-AXS)'
_exptl_crystal_colour colorless
_exptl_crystal_density_diffrn 1.181
_exptl_crystal_density_method 'not measured'
_exptl_crystal_description needle
_exptl_crystal_F_000 2496
_exptl_crystal_size_max 0.5
_exptl_crystal_size_mid 0.1
_exptl_crystal_size_min 0.1
_refine_diff_density_max 0.492
_refine_diff_density_min -0.710
_refine_diff_density_rms 0.076
_refine_ls_extinction_method none
_refine_ls_goodness_of_fit_ref 1.049
_refine_ls_hydrogen_treatment constr
_refine_ls_matrix_type full
_refine_ls_number_parameters 273
_refine_ls_number_reflns 2491
_refine_ls_number_restraints 260
_refine_ls_restrained_S_all 1.016
_refine_ls_R_factor_all 0.0940
_refine_ls_R_factor_gt 0.0504
_refine_ls_shift/su_max 0.000
_refine_ls_shift/su_mean 0.000
_refine_ls_structure_factor_coef Fsqd
_refine_ls_weighting_details 'calc w=1/[\s^2^(Fo^2^)+(0.0611P)^2^+3.6280P] where P=(Fo^2^+2Fc^2^)/3'
_refine_ls_weighting_scheme calc
_refine_ls_wR_factor_gt 0.1037
_refine_ls_wR_factor_ref 0.1217
_reflns_number_gt 1673
_reflns_number_total 2491
_reflns_threshold_expression >2sigma(I)
_cod_data_source_file b708308d.txt
_cod_data_source_block 5b
_cod_depositor_comments
;
The following automatic conversions were performed:
'_symmetry_cell_setting' value 'Orthorhombic' changed to 'orthorhombic'
according to '/home/saulius/struct/CIF-dictionaries/cif_core.dic'
dictionary named 'cif_core.dic' version 2.4.1 from 2010-06-29.

Automatic conversion script
Id: cif_fix_enum 1527 2010-12-29 10:47:43Z saulius 
;
_cod_original_sg_symbol_H-M Ibam
_cod_database_code 7102193

loop_
_symmetry_equiv_pos_as_xyz
'x, y, z'
'-x, -y, z'
'-x+1/2, y+1/2, -z'
'x+1/2, -y+1/2, -z'
'x+1/2, y+1/2, z+1/2'
'-x+1/2, -y+1/2, z+1/2'
'-x+1, y+1, -z+1/2'
'x+1, -y+1, -z+1/2'
'-x, -y, -z'
'x, y, -z'
'x-1/2, -y-1/2, z'
'-x-1/2, y-1/2, z'
'-x+1/2, -y+1/2, -z+1/2'
'x+1/2, y+1/2, -z+1/2'
'x, -y, z+1/2'
'-x, y, z+1/2'

loop_
_atom_site_label
_atom_site_type_symbol
_atom_site_fract_x
_atom_site_fract_y
_atom_site_fract_z
_atom_site_U_iso_or_equiv
_atom_site_adp_type
_atom_site_occupancy
_atom_site_symmetry_multiplicity
_atom_site_calc_flag
_atom_site_refinement_flags
_atom_site_disorder_assembly
_atom_site_disorder_group
Ge1 Ge 0.44634(3) 0.05942(4) 0.0000 0.0236(2) Uani 1 2 d S . .
P1 P 0.58680(7) 0.14477(10) 0.0000 0.0237(4) Uani 1 2 d S . .
S1 S 0.54866(9) 0.25113(10) 0.0000 0.0428(5) Uani 1 2 d S A .
C1 C 0.5446(3) 0.0603(4) 0.0000 0.0232(13) Uani 1 2 d S . .
C2 C 0.4087(9) 0.0967(7) 0.0971(10) 0.028(4) Uani 0.487(19) 1 d PDU A 1
C3 C 0.3363(11) 0.0727(17) 0.1031(18) 0.051(8) Uani 0.487(19) 1 d PDU A 1
H3A H 0.3319 0.0149 0.0950 0.076 Uiso 0.487(19) 1 calc PR A 1
H3B H 0.3107 0.1020 0.0682 0.076 Uiso 0.487(19) 1 calc PR A 1
H3C H 0.3202 0.0858 0.1500 0.076 Uiso 0.487(19) 1 calc PR A 1
C4 C 0.4159(7) 0.1869(6) 0.1089(8) 0.046(4) Uani 0.487(19) 1 d PDU A 1
H4A H 0.3883 0.2034 0.1482 0.070 Uiso 0.487(19) 1 calc PR A 1
H4B H 0.4024 0.2157 0.0666 0.070 Uiso 0.487(19) 1 calc PR A 1
H4C H 0.4617 0.1995 0.1194 0.070 Uiso 0.487(19) 1 calc PR A 1
C5 C 0.4461(6) 0.0525(9) 0.1551(6) 0.043(3) Uani 0.487(19) 1 d PDU A 1
H5A H 0.4838 0.0848 0.1697 0.064 Uiso 0.487(19) 1 calc PR A 1
H5B H 0.4613 0.0006 0.1375 0.064 Uiso 0.487(19) 1 calc PR A 1
H5C H 0.4170 0.0440 0.1952 0.064 Uiso 0.487(19) 1 calc PR A 1
C2' C 0.3996(10) 0.1087(8) 0.0765(10) 0.036(4) Uani 0.513(19) 1 d PDU A 2
C3' C 0.3361(10) 0.0607(13) 0.0879(15) 0.033(4) Uani 0.513(19) 1 d PDU A 2
H3'1 H 0.3455 0.0032 0.0846 0.050 Uiso 0.513(19) 1 calc PR A 2
H3'2 H 0.3040 0.0755 0.0520 0.050 Uiso 0.513(19) 1 calc PR A 2
H3'3 H 0.3182 0.0729 0.1342 0.050 Uiso 0.513(19) 1 calc PR A 2
C4' C 0.4397(7) 0.1046(12) 0.1434(7) 0.057(5) Uani 0.513(19) 1 d PDU A 2
H4'1 H 0.4105 0.1082 0.1839 0.086 Uiso 0.513(19) 1 calc PR A 2
H4'2 H 0.4709 0.1492 0.1444 0.086 Uiso 0.513(19) 1 calc PR A 2
H4'3 H 0.4636 0.0536 0.1449 0.086 Uiso 0.513(19) 1 calc PR A 2
C5' C 0.3793(7) 0.1972(6) 0.0656(9) 0.059(5) Uani 0.513(19) 1 d PDU A 2
H5'1 H 0.3599 0.2181 0.1087 0.089 Uiso 0.513(19) 1 calc PR A 2
H5'2 H 0.3473 0.2006 0.0276 0.089 Uiso 0.513(19) 1 calc PR A 2
H5'3 H 0.4180 0.2291 0.0535 0.089 Uiso 0.513(19) 1 calc PR A 2
C6 C 0.6760(3) 0.1387(3) 0.0000 0.0220(14) Uani 1 2 d S . .
C7 C 0.7108(2) 0.1316(3) 0.0644(3) 0.0301(11) Uani 1 1 d . . .
C8 C 0.7733(2) 0.0975(3) 0.0614(3) 0.0376(13) Uani 1 1 d . A .
H8 H 0.7964 0.0894 0.1040 0.045 Uiso 1 1 calc R . .
C10 C 0.6891(2) 0.1705(3) 0.1341(3) 0.0381(13) Uani 1 1 d . A .
C11 C 0.6200(3) 0.1509(3) 0.1599(3) 0.0506(15) Uani 1 1 d . . .
H11A H 0.5881 0.1670 0.1243 0.076 Uiso 1 1 calc R A .
H11B H 0.6114 0.1801 0.2034 0.076 Uiso 1 1 calc R . .
H11C H 0.6164 0.0931 0.1683 0.076 Uiso 1 1 calc R . .
C12 C 0.6935(3) 0.2618(3) 0.1229(3) 0.0531(15) Uani 1 1 d . . .
H12A H 0.7370 0.2755 0.1047 0.080 Uiso 1 1 calc R A .
H12B H 0.6864 0.2893 0.1675 0.080 Uiso 1 1 calc R . .
H12C H 0.6600 0.2785 0.0893 0.080 Uiso 1 1 calc R . .
C13 C 0.7356(3) 0.1482(4) 0.1953(3) 0.073(2) Uani 1 1 d . . .
H13A H 0.7378 0.0897 0.1998 0.109 Uiso 1 1 calc R A .
H13B H 0.7189 0.1713 0.2388 0.109 Uiso 1 1 calc R . .
H13C H 0.7794 0.1694 0.1858 0.109 Uiso 1 1 calc R . .
C9 C 0.8028(3) 0.0751(4) 0.0000 0.0371(18) Uani 1 2 d SDU . .
C14 C 0.8685(3) 0.0293(4) 0.0000 0.054(2) Uani 1 2 d SDU . .
C15 C 0.9234(6) 0.0887(8) 0.0142(15) 0.051(7) Uani 0.369(15) 1 d PDU . -1
H15A H 0.9354 0.1159 -0.0294 0.077 Uiso 0.369(15) 1 calc PR . -1
H15B H 0.9616 0.0600 0.0326 0.077 Uiso 0.369(15) 1 calc PR . -1
H15C H 0.9088 0.1284 0.0485 0.077 Uiso 0.369(15) 1 calc PR . -1
C16 C 0.8814(10) -0.0101(13) -0.0728(9) 0.065(5) Uani 0.369(15) 1 d PDU . -1
H16A H 0.8411 -0.0352 -0.0898 0.097 Uiso 0.369(15) 1 calc PR . -1
H16B H 0.9157 -0.0508 -0.0683 0.097 Uiso 0.369(15) 1 calc PR . -1
H16C H 0.8955 0.0312 -0.1060 0.097 Uiso 0.369(15) 1 calc PR . -1
C17 C 0.8655(10) -0.0377(10) 0.0545(11) 0.069(6) Uani 0.369(15) 1 d PDU . -1
H17A H 0.8540 -0.0149 0.1001 0.104 Uiso 0.369(15) 1 calc PR . -1
H17B H 0.9083 -0.0640 0.0577 0.104 Uiso 0.369(15) 1 calc PR . -1
H17C H 0.8324 -0.0771 0.0408 0.104 Uiso 0.369(15) 1 calc PR . -1
C15' C 0.9161(16) 0.077(2) 0.047(2) 0.052(7) Uani 0.131(15) 1 d PDU . -2
H15D H 0.9118 0.1343 0.0368 0.078 Uiso 0.131(15) 1 calc PR . -2
H15E H 0.9611 0.0597 0.0372 0.078 Uiso 0.131(15) 1 calc PR . -2
H15F H 0.9057 0.0669 0.0960 0.078 Uiso 0.131(15) 1 calc PR . -2
C16' C 0.859(2) -0.0559(15) 0.027(3) 0.071(7) Uani 0.131(15) 1 d PDU . -2
H16D H 0.8293 -0.0552 0.0671 0.106 Uiso 0.131(15) 1 calc PR . -2
H16E H 0.9016 -0.0778 0.0415 0.106 Uiso 0.131(15) 1 calc PR . -2
H16F H 0.8407 -0.0894 -0.0101 0.106 Uiso 0.131(15) 1 calc PR . -2
C17' C 0.8965(19) 0.028(3) -0.0746(12) 0.061(6) Uani 0.131(15) 1 d PDU . -2
H17D H 0.8610 0.0363 -0.1083 0.092 Uiso 0.131(15) 1 calc PR . -2
H17E H 0.9174 -0.0238 -0.0834 0.092 Uiso 0.131(15) 1 calc PR . -2
H17F H 0.9289 0.0710 -0.0796 0.092 Uiso 0.131(15) 1 calc PR . -2
O1 O 0.5146(9) 0.3807(12) 0.1912(11) 0.172(8) Uani 0.50 1 d PDU B -1
C18 C 0.5794(12) 0.3909(16) 0.2334(13) 0.149(8) Uani 0.50 1 d PDU B -1
H18A H 0.6161 0.3623 0.2107 0.178 Uiso 0.50 1 calc PR B -1
H18B H 0.5911 0.4483 0.2387 0.178 Uiso 0.50 1 calc PR B -1
C19 C 0.5649(11) 0.3588(18) 0.2936(15) 0.178(10) Uani 0.50 1 d PDU B -1
H19A H 0.5677 0.4006 0.3302 0.213 Uiso 0.50 1 calc PR B -1
H19B H 0.5977 0.3170 0.3046 0.213 Uiso 0.50 1 calc PR B -1
C20 C 0.5041(14) 0.325(3) 0.2956(19) 0.204(12) Uani 0.50 1 d PDU B -1
H20A H 0.5091 0.2663 0.2917 0.245 Uiso 0.50 1 calc PR B -1
H20B H 0.4846 0.3366 0.3419 0.245 Uiso 0.50 1 calc PR B -1
C21 C 0.4621(13) 0.349(2) 0.2464(19) 0.178(11) Uani 0.50 1 d PDU B -1
H21A H 0.4331 0.3930 0.2632 0.214 Uiso 0.50 1 calc PR B -1
H21B H 0.4355 0.3047 0.2278 0.214 Uiso 0.50 1 calc PR B -1

loop_
_atom_site_aniso_label
_atom_site_aniso_U_11
_atom_site_aniso_U_22
_atom_site_aniso_U_33
_atom_site_aniso_U_23
_atom_site_aniso_U_13
_atom_site_aniso_U_12
Ge1 0.0129(3) 0.0219(4) 0.0361(4) 0.000 0.000 0.0008(3)
P1 0.0137(7) 0.0249(9) 0.0324(11) 0.000 0.000 -0.0024(7)
S1 0.0274(9) 0.0265(10) 0.0746(14) 0.000 0.000 0.0008(8)
C1 0.025(3) 0.024(3) 0.020(3) 0.000 0.000 0.006(3)
C2 0.034(8) 0.028(6) 0.023(10) -0.012(6) 0.023(7) -0.008(6)
C3 0.032(7) 0.059(13) 0.062(16) -0.036(9) 0.021(7) -0.008(7)
C4 0.037(7) 0.036(6) 0.067(10) -0.018(6) 0.014(7) -0.001(5)
C5 0.044(6) 0.050(8) 0.035(7) -0.007(6) 0.010(5) -0.015(7)
C2' 0.034(7) 0.042(7) 0.033(10) 0.007(6) 0.006(6) -0.003(5)
C3' 0.027(6) 0.033(7) 0.040(11) -0.007(10) 0.026(6) 0.002(5)
C4' 0.051(7) 0.092(14) 0.028(7) -0.017(7) 0.019(5) -0.014(8)
C5' 0.032(8) 0.034(5) 0.112(13) -0.012(6) 0.034(8) -0.003(5)
C6 0.017(3) 0.020(3) 0.029(4) 0.000 0.000 -0.001(3)
C7 0.023(2) 0.028(2) 0.040(3) -0.001(2) -0.002(2) -0.005(2)
C8 0.023(2) 0.036(3) 0.054(4) 0.002(3) -0.012(2) -0.005(2)
C10 0.033(3) 0.045(3) 0.036(3) -0.005(2) -0.005(2) -0.009(2)
C11 0.057(3) 0.057(4) 0.038(3) -0.007(3) 0.017(3) -0.013(3)
C12 0.061(4) 0.045(3) 0.054(4) -0.012(3) 0.000(3) -0.018(3)
C13 0.077(5) 0.094(5) 0.046(4) -0.003(4) -0.021(3) 0.009(4)
C9 0.018(3) 0.026(4) 0.068(6) 0.000 0.000 -0.001(2)
C14 0.023(3) 0.042(4) 0.099(6) 0.000 0.000 0.009(3)
C15 0.018(4) 0.048(6) 0.088(19) 0.005(8) -0.006(9) 0.003(4)
C16 0.028(11) 0.032(14) 0.134(9) -0.026(9) 0.018(8) -0.002(9)
C17 0.047(11) 0.018(9) 0.143(15) 0.004(9) 0.007(11) 0.019(7)
C15' 0.015(8) 0.044(10) 0.097(18) 0.012(12) -0.002(11) 0.004(8)
C16' 0.046(13) 0.027(7) 0.139(19) -0.005(9) 0.008(13) 0.015(6)
C17' 0.025(13) 0.036(16) 0.121(9) -0.029(10) 0.022(8) -0.006(13)
O1 0.183(15) 0.199(18) 0.133(12) 0.019(11) 0.015(9) -0.066(14)
C18 0.148(14) 0.165(18) 0.133(16) 0.002(13) 0.037(11) -0.036(14)
C19 0.161(18) 0.194(19) 0.178(18) 0.098(17) -0.011(13) -0.076(16)
C20 0.17(2) 0.24(3) 0.20(2) 0.088(18) 0.002(16) -0.082(19)
C21 0.167(18) 0.24(3) 0.12(2) 0.005(17) 0.010(13) -0.08(2)

loop_
_atom_type_symbol
_atom_type_description
_atom_type_scat_dispersion_real
_atom_type_scat_dispersion_imag
_atom_type_scat_source
C C 0.0033 0.0016 'International Tables Vol C Tables 4.2.6.8 and 6.1.1.4'
H H 0.0000 0.0000 'International Tables Vol C Tables 4.2.6.8 and 6.1.1.4'
O O 0.0106 0.0060 'International Tables Vol C Tables 4.2.6.8 and 6.1.1.4'
P P 0.1023 0.0942 'International Tables Vol C Tables 4.2.6.8 and 6.1.1.4'
Ge Ge 0.1547 1.8001 'International Tables Vol C Tables 4.2.6.8 and 6.1.1.4'
S S 0.1246 0.1234 'International Tables Vol C Tables 4.2.6.8 and 6.1.1.4'

loop_
_geom_angle_atom_site_label_1
_geom_angle_atom_site_label_2
_geom_angle_atom_site_label_3
_geom_angle
_geom_angle_site_symmetry_1
_geom_angle_site_symmetry_3
C2' Ge1 C2' 98.6(8) 10 .
C2' Ge1 C1 118.0(4) 10 9_655
C2' Ge1 C1 118.0(4) . 9_655
C2' Ge1 C1 119.5(5) 10 .
C2' Ge1 C1 119.5(5) . .
C1 Ge1 C1 85.1(3) 9_655 .
C2' Ge1 C2 12.7(6) 10 10
C2' Ge1 C2 111.2(6) . 10
C1 Ge1 C2 109.2(4) 9_655 10
C1 Ge1 C2 111.3(5) . 10
C2' Ge1 C2 111.2(6) 10 .
C2' Ge1 C2 12.7(6) . .
C1 Ge1 C2 109.2(4) 9_655 .
C1 Ge1 C2 111.3(5) . .
C2 Ge1 C2 123.9(9) 10 .
C1 P1 C6 118.3(3) . .
C1 P1 S1 124.8(2) . .
C6 P1 S1 116.9(2) . .
P1 C1 Ge1 143.2(3) . 9_655
P1 C1 Ge1 121.9(3) . .
Ge1 C1 Ge1 94.9(3) 9_655 .
C4 C2 C5 108.5(11) . .
C4 C2 C3 109.9(13) . .
C5 C2 C3 107.4(13) . .
C4 C2 Ge1 112.7(10) . .
C5 C2 Ge1 108.3(10) . .
C3 C2 Ge1 109.9(15) . .
C4' C2' C3' 108.2(13) . .
C4' C2' C5' 107.5(12) . .
C3' C2' C5' 106.8(12) . .
C4' C2' Ge1 110.6(12) . .
C3' C2' Ge1 107.7(14) . .
C5' C2' Ge1 115.8(11) . .
C7 C6 C7 119.3(5) 10 .
C7 C6 P1 120.2(3) 10 .
C7 C6 P1 120.2(3) . .
C8 C7 C6 117.0(4) . .
C8 C7 C10 117.8(4) . .
C6 C7 C10 124.5(4) . .
C9 C8 C7 123.1(5) . .
C11 C10 C12 108.0(4) . .
C11 C10 C7 116.9(4) . .
C12 C10 C7 106.1(4) . .
C11 C10 C13 105.7(5) . .
C12 C10 C13 107.9(4) . .
C7 C10 C13 112.0(4) . .
C8 C9 C8 117.8(6) 10 .
C8 C9 C14 121.1(3) 10 .
C8 C9 C14 121.1(3) . .
C16' C14 C16' 40(4) 10 .
C16' C14 C15 139(2) 10 .
C16' C14 C15 130(2) . .
C16' C14 C15 130(2) 10 10
C16' C14 C15 139(2) . 10
C15 C14 C15 21(2) . 10
C16' C14 C17 23(2) 10 10
C16' C14 C17 63(3) . 10
C15 C14 C17 128.7(14) . 10
C15 C14 C17 112.5(10) 10 10
C16' C14 C17 63(3) 10 .
C16' C14 C17 23(2) . .
C15 C14 C17 112.5(10) . .
C15 C14 C17 128.7(14) 10 .
C17 C14 C17 86.0(18) 10 .
C16' C14 C17' 74(4) 10 .
C16' C14 C17' 110.5(16) . .
C15 C14 C17' 84.2(17) . .
C15 C14 C17' 64(3) 10 .
C17 C14 C17' 51(2) 10 .
C17 C14 C17' 129.7(17) . .
C16' C14 C17' 110.5(16) 10 10
C16' C14 C17' 74(4) . 10
C15 C14 C17' 64(3) . 10
C15 C14 C17' 84.2(17) 10 10
C17 C14 C17' 129.7(17) 10 10
C17 C14 C17' 51(2) . 10
C17' C14 C17' 136(3) . 10
C16' C14 C15' 139(2) 10 .
C16' C14 C15' 111.2(17) . .
C15 C14 C15' 25.3(17) . .
C15 C14 C15' 46(3) 10 .
C17 C14 C15' 142.8(18) 10 .
C17 C14 C15' 90.3(19) . .
C17' C14 C15' 108.1(16) . .
C17' C14 C15' 40(4) 10 .
C16' C14 C15' 111.2(17) 10 10
C16' C14 C15' 139(2) . 10
C15 C14 C15' 46(3) . 10
C15 C14 C15' 25.3(17) 10 10
C17 C14 C15' 90.3(19) 10 10
C17 C14 C15' 142.8(18) . 10
C17' C14 C15' 40(4) . 10
C17' C14 C15' 108.1(16) 10 10
C15' C14 C15' 71(4) . 10
C16' C14 C9 110.7(16) 10 .
C16' C14 C9 110.7(16) . .
C15 C14 C9 108.7(8) . .
C15 C14 C9 108.7(8) 10 .
C17 C14 C9 109.1(9) 10 .
C17 C14 C9 109.1(9) . .
C17' C14 C9 109.3(15) . .
C17' C14 C9 109.3(15) 10 .
C15' C14 C9 107.1(15) . .
C15' C14 C9 107.1(15) 10 .
C16' C14 C16 48(3) 10 .
C16' C14 C16 86.2(18) . .
C15 C14 C16 107.9(10) . .
C15 C14 C16 89.4(16) 10 .
C17 C14 C16 24.8(14) 10 .
C17 C14 C16 108.0(11) . .
C17' C14 C16 26.4(15) . .
C17' C14 C16 139.4(18) 10 .
C15' C14 C16 128.8(17) . .
C15' C14 C16 66(3) 10 .
C9 C14 C16 110.7(8) . .
C18 O1 C21 105(2) . .
C19 C18 O1 102.6(17) . .
C18 C19 C20 113.7(19) . .
C21 C20 C19 116.2(18) . .
C20 C21 O1 97.6(19) . .

loop_
_geom_bond_atom_site_label_1
_geom_bond_atom_site_label_2
_geom_bond_distance
_geom_bond_site_symmetry_2
Ge1 C2' 1.93(2) 10
Ge1 C2' 1.93(2) .
Ge1 C1 2.004(6) 9_655
Ge1 C1 2.008(6) .
Ge1 C2 2.105(19) 10
Ge1 C2 2.105(19) .
P1 C1 1.652(6) .
P1 C6 1.827(6) .
P1 S1 1.937(2) .
C1 Ge1 2.004(6) 9_655
C2 C4 1.527(12) .
C2 C5 1.536(13) .
C2 C3 1.537(12) .
C2' C4' 1.521(12) .
C2' C3' 1.540(12) .
C2' C5' 1.548(12) .
C6 C7 1.428(5) 10
C6 C7 1.428(5) .
C7 C8 1.399(6) .
C7 C10 1.548(7) .
C8 C9 1.373(6) .
C10 C11 1.531(7) .
C10 C12 1.539(7) .
C10 C13 1.552(7) .
C9 C8 1.373(6) 10
C9 C14 1.545(9) .
C14 C16' 1.522(15) 10
C14 C16' 1.522(15) .
C14 C15 1.523(12) .
C14 C15 1.523(12) 10
C14 C17 1.529(13) 10
C14 C17 1.529(13) .
C14 C17' 1.538(15) .
C14 C17' 1.538(15) 10
C14 C15' 1.542(15) .
C14 C15' 1.542(15) 10
C14 C16 1.562(13) .
O1 C18 1.56(3) .
O1 C21 1.59(3) .
C18 C19 1.30(2) .
C19 C20 1.36(2) .
C20 C21 1.34(3) .
